data_4080087
loop_
_publ_author_name
'Zirakzadeh, Afrooz'
'Gro\&s, Manuela A.'
'Wang, Yaping'
'Mereiter, Kurt'
'Spindler, Felix'
'Weissensteiner, Walter'

_publ_section_title
;
 Biferrocene-Based Diphosphine Ligands: Synthesis and Application of
 Walphos Analogues in Asymmetric Hydrogenations
;
_journal_issue 4
_journal_name_full Organometallics
_journal_page_first 1075
_journal_paper_doi 10.1021/om3012147
_journal_volume 32
_journal_year 2013
_chemical_absolute_configuration rmad
_chemical_formula_moiety 'C50 H36 F12 Fe2 P2'
_chemical_formula_sum 'C50 H36 F12 Fe2 P2'
_chemical_formula_weight 1038.43
_chemical_name_common '1642x2 ww magr161a (R,SFc,RFc)-16'
_chemical_name_systematic
; 
(S~Fc~)-2-{(R)-1-Bis[3,5-bis(trifluoromethyl)phenyl]phosphinoethyl}-
(R~Fc~)-2''-diphenylphosphino-1,1''-biferrocene
;
_space_group_IT_number 19
_symmetry_cell_setting orthorhombic
_symmetry_space_group_name_Hall 'P 2ac 2ab'
_symmetry_space_group_name_H-M 'P 21 21 21'
_atom_sites_solution_hydrogens geom
_atom_sites_solution_primary direct
_atom_sites_solution_secondary difmap
_audit_creation_method SHELXL-97
_cell_angle_alpha 90.00
_cell_angle_beta 90.00
_cell_angle_gamma 90.00
_cell_formula_units_Z 4
_cell_length_a 9.7275(4)
_cell_length_b 9.9670(5)
_cell_length_c 46.626(2)
_cell_measurement_reflns_used 9901
_cell_measurement_temperature 100(2)
_cell_measurement_theta_max 30.71
_cell_measurement_theta_min 2.27
_cell_volume 4520.6(4)
_computing_cell_refinement 'Bruker SAINT'
_computing_data_collection 'Bruker APEX2'
_computing_data_reduction 'Bruker SAINT, SADABS, XPREP'
_computing_molecular_graphics 'Bruker SHELXTL'
_computing_publication_material 'Bruker SHELXTL'
_computing_structure_refinement 'SHELXL-97 (Sheldrick, 2008)'
_computing_structure_solution 'SHELXS-97 (Sheldrick, 2008)'
_diffrn_ambient_temperature 100(2)
_diffrn_measured_fraction_theta_full 0.996
_diffrn_measured_fraction_theta_max 0.996
_diffrn_measurement_device_type 'Bruker APEX-II CCD'
_diffrn_measurement_method '\f and \w scans'
_diffrn_radiation_monochromator graphite
_diffrn_radiation_source 'fine-focus sealed tube'
_diffrn_radiation_type MoK\a
_diffrn_radiation_wavelength 0.71073
_diffrn_reflns_av_R_equivalents 0.0202
_diffrn_reflns_av_sigmaI/netI 0.0105
_diffrn_reflns_limit_h_max 13
_diffrn_reflns_limit_h_min -13
_diffrn_reflns_limit_k_max 14
_diffrn_reflns_limit_k_min -14
_diffrn_reflns_limit_l_max 65
_diffrn_reflns_limit_l_min -65
_diffrn_reflns_number 107854
_diffrn_reflns_theta_full 30.00
_diffrn_reflns_theta_max 30.00
_diffrn_reflns_theta_min 1.75
_exptl_absorpt_coefficient_mu 0.798
_exptl_absorpt_correction_T_max 0.79
_exptl_absorpt_correction_T_min 0.74
_exptl_absorpt_correction_type multi-scan
_exptl_absorpt_process_details 'program SADABS'
_exptl_crystal_colour orange
_exptl_crystal_density_diffrn 1.526
_exptl_crystal_density_method 'not measured'
_exptl_crystal_description block
_exptl_crystal_F_000 2104
_exptl_crystal_size_max 0.40
_exptl_crystal_size_mid 0.35
_exptl_crystal_size_min 0.30
_refine_diff_density_max 0.652
_refine_diff_density_min -0.496
_refine_diff_density_rms 0.050
_refine_ls_abs_structure_details '5800 Friedel pairs (Flack H D (1983), Acta Cryst. A39, 876-881)'
_refine_ls_abs_structure_Flack 0.012(6)
_refine_ls_extinction_method none
_refine_ls_goodness_of_fit_ref 1.085
_refine_ls_hydrogen_treatment constr
_refine_ls_matrix_type full
_refine_ls_number_parameters 616
_refine_ls_number_reflns 13134
_refine_ls_number_restraints 15
_refine_ls_restrained_S_all 1.086
_refine_ls_R_factor_all 0.0256
_refine_ls_R_factor_gt 0.0255
_refine_ls_shift/su_max 0.001
_refine_ls_shift/su_mean 0.000
_refine_ls_structure_factor_coef Fsqd
_refine_ls_weighting_details 'calc w=1/[\s^2^(Fo^2^)+(0.0276P)^2^+2.4195P] where P=(Fo^2^+2Fc^2^)/3'
_refine_ls_weighting_scheme calc
_refine_ls_wR_factor_gt 0.0638
_refine_ls_wR_factor_ref 0.0639
_reflns_number_gt 13071
_reflns_number_total 13134
_reflns_threshold_expression >2sigma(I)
_cod_data_source_file om3012147_si_001.cif
_cod_data_source_block RSR16=1642
_cod_depositor_comments
;
The following automatic conversions were performed:

'_symmetry_cell_setting' value 'Orthorhombic' changed to
'orthorhombic' according to
/home/saulius/struct/CIF-dictionaries/cif_core.dic dictionary named
'cif_core.dic' version 2.4.2 from 2011-04-26.

Automatic conversion script
Id: cif_fix_values 1891 2012-01-12 08:04:46Z andrius 
;
_cod_original_sg_symbol_H-M P2(1)2(1)2(1)
_cod_database_code 4080087

loop_
_symmetry_equiv_pos_as_xyz
'x, y, z'
'-x+1/2, -y, z+1/2'
'-x, y+1/2, -z+1/2'
'x+1/2, -y+1/2, -z'

loop_
_atom_site_label
_atom_site_type_symbol
_atom_site_fract_x
_atom_site_fract_y
_atom_site_fract_z
_atom_site_U_iso_or_equiv
_atom_site_adp_type
_atom_site_occupancy
_atom_site_symmetry_multiplicity
_atom_site_calc_flag
_atom_site_refinement_flags
_atom_site_disorder_assembly
_atom_site_disorder_group
Fe1 Fe 0.83587(2) 0.58400(2) 0.110802(4) 0.01556(4) Uani 1 1 d . . .
Fe2 Fe 0.563123(19) 0.671759(19) 0.036714(4) 0.01112(4) Uani 1 1 d . . .
P1 P 0.39325(4) 0.66910(4) 0.148208(7) 0.01639(7) Uani 1 1 d . . .
P2 P 0.52049(3) 0.96694(3) 0.079343(7) 0.01203(6) Uani 1 1 d . . .
C1 C 0.66473(14) 0.69542(12) 0.10197(3) 0.0123(2) Uani 1 1 d . . .
C2 C 0.66220(15) 0.64736(13) 0.13104(3) 0.0138(2) Uani 1 1 d . . .
C3 C 0.78125(16) 0.69934(14) 0.14523(3) 0.0178(3) Uani 1 1 d . . .
H3 H 0.8049 0.6846 0.1647 0.021 Uiso 1 1 calc R . .
C4 C 0.85810(16) 0.77655(15) 0.12533(3) 0.0202(3) Uani 1 1 d . . .
H4 H 0.9423 0.8214 0.1291 0.024 Uiso 1 1 calc R . .
C5 C 0.78681(15) 0.77517(14) 0.09854(3) 0.0157(2) Uani 1 1 d . . .
H5 H 0.8151 0.8192 0.0815 0.019 Uiso 1 1 calc R . .
C6 C 0.85020(16) 0.43555(15) 0.08078(3) 0.0208(3) Uani 1 1 d . . .
H6 H 0.7938 0.4254 0.0643 0.025 Uiso 1 1 calc R . .
C7 C 0.82400(19) 0.37994(16) 0.10847(4) 0.0253(3) Uani 1 1 d . . .
H7 H 0.7470 0.3267 0.1137 0.030 Uiso 1 1 calc R . .
C8 C 0.9338(2) 0.41864(19) 0.12674(4) 0.0301(4) Uani 1 1 d . . .
H8 H 0.9432 0.3952 0.1464 0.036 Uiso 1 1 calc R . .
C9 C 1.02723(18) 0.49829(19) 0.11070(4) 0.0303(4) Uani 1 1 d . . .
H9 H 1.1096 0.5376 0.1177 0.036 Uiso 1 1 calc R . .
C10 C 0.97574(16) 0.50891(16) 0.08218(3) 0.0229(3) Uani 1 1 d . . .
H10 H 1.0177 0.5564 0.0668 0.027 Uiso 1 1 calc R . .
C11 C 0.55423(13) 0.68172(13) 0.08070(3) 0.0117(2) Uani 1 1 d . . .
C12 C 0.48538(13) 0.79578(12) 0.06798(3) 0.0107(2) Uani 1 1 d . . .
C13 C 0.37724(14) 0.74466(14) 0.05001(3) 0.0137(2) Uani 1 1 d . . .
H13 H 0.3154 0.7971 0.0389 0.016 Uiso 1 1 calc R . .
C14 C 0.37861(14) 0.60186(14) 0.05170(3) 0.0159(2) Uani 1 1 d . . .
H14 H 0.3178 0.5427 0.0420 0.019 Uiso 1 1 calc R . .
C15 C 0.48760(14) 0.56308(13) 0.07062(3) 0.0141(2) Uani 1 1 d . . .
H15 H 0.5115 0.4737 0.0756 0.017 Uiso 1 1 calc R . .
C16 C 0.76376(14) 0.64541(15) 0.02465(3) 0.0172(3) Uani 1 1 d . . .
H16 H 0.8395 0.6327 0.0372 0.021 Uiso 1 1 calc R . .
C17 C 0.71397(14) 0.77077(14) 0.01447(3) 0.0151(2) Uani 1 1 d . . .
H17 H 0.7510 0.8564 0.0190 0.018 Uiso 1 1 calc R . .
C18 C 0.59927(15) 0.74595(16) -0.00365(3) 0.0176(3) Uani 1 1 d . . .
H18 H 0.5461 0.8120 -0.0133 0.021 Uiso 1 1 calc R . .
C19 C 0.57802(16) 0.60445(16) -0.00483(3) 0.0204(3) Uani 1 1 d . . .
H19 H 0.5043 0.5573 -0.0159 0.024 Uiso 1 1 calc R . .
C20 C 0.67998(16) 0.54202(15) 0.01270(3) 0.0195(3) Uani 1 1 d . . .
H20 H 0.6902 0.4484 0.0158 0.023 Uiso 1 1 calc R . .
C21 C 0.55265(15) 0.56208(13) 0.14488(3) 0.0154(2) Uani 1 1 d . . .
H21 H 0.5309 0.4872 0.1314 0.018 Uiso 1 1 calc R . .
C22 C 0.60369(17) 0.49915(15) 0.17287(3) 0.0205(3) Uani 1 1 d . . .
H22A H 0.6885 0.4489 0.1692 0.031 Uiso 1 1 calc R . .
H22B H 0.5334 0.4382 0.1804 0.031 Uiso 1 1 calc R . .
H22C H 0.6219 0.5701 0.1869 0.031 Uiso 1 1 calc R . .
C23 C 0.28046(16) 0.56285(17) 0.17037(3) 0.0214(3) Uani 1 1 d . . .
C24 C 0.27635(17) 0.42428(18) 0.16615(3) 0.0240(3) Uani 1 1 d . . .
H24 H 0.3371 0.3838 0.1527 0.029 Uiso 1 1 calc R . .
C25 C 0.18391(18) 0.3446(2) 0.18144(4) 0.0305(4) Uani 1 1 d . A .
C26 C 0.0945(2) 0.4006(3) 0.20116(4) 0.0386(5) Uani 1 1 d . . .
H26 H 0.0341 0.3458 0.2121 0.046 Uiso 1 1 calc R . .
C27 C 0.09538(19) 0.5386(3) 0.20460(4) 0.0364(4) Uani 1 1 d . B .
C28 C 0.18592(17) 0.6200(2) 0.18938(4) 0.0284(3) Uani 1 1 d . . .
H28 H 0.1835 0.7145 0.1919 0.034 Uiso 1 1 calc R . .
C29 C 0.1826(2) 0.1952(2) 0.17680(5) 0.0405(5) Uani 1 1 d . . .
C30 C 0.0006(2) 0.6037(3) 0.22623(5) 0.0515(7) Uani 1 1 d . . .
C31 C 0.46052(15) 0.79410(14) 0.17342(3) 0.0173(3) Uani 1 1 d . . .
C32 C 0.46358(17) 0.78156(15) 0.20332(3) 0.0208(3) Uani 1 1 d . . .
H32 H 0.4209 0.7068 0.2123 0.025 Uiso 1 1 calc R . .
C33 C 0.52883(19) 0.87804(17) 0.21982(3) 0.0255(3) Uani 1 1 d . . .
C34 C 0.5957(2) 0.98654(17) 0.20749(4) 0.0273(3) Uani 1 1 d . . .
H34 H 0.6418 1.0510 0.2190 0.033 Uiso 1 1 calc R . .
C35 C 0.59322(18) 0.99831(15) 0.17786(3) 0.0225(3) Uani 1 1 d . . .
C36 C 0.52466(17) 0.90511(15) 0.16092(3) 0.0202(3) Uani 1 1 d . . .
H36 H 0.5214 0.9169 0.1407 0.024 Uiso 1 1 calc R . .
C37 C 0.5278(3) 0.8602(2) 0.25190(4) 0.0491(6) Uani 1 1 d . . .
C38 C 0.6650(2) 1.11316(16) 0.16333(4) 0.0291(3) Uani 1 1 d . . .
C39 C 0.59896(14) 1.04910(13) 0.04815(3) 0.0144(2) Uani 1 1 d . . .
C40 C 0.53486(15) 1.06111(14) 0.02137(3) 0.0177(3) Uani 1 1 d . . .
H40 H 0.4437 1.0291 0.0188 0.021 Uiso 1 1 calc R . .
C41 C 0.60486(18) 1.11997(15) -0.00144(3) 0.0224(3) Uani 1 1 d . . .
H41 H 0.5612 1.1280 -0.0196 0.027 Uiso 1 1 calc R . .
C42 C 0.73875(18) 1.16721(16) 0.00217(4) 0.0260(3) Uani 1 1 d . . .
H42 H 0.7863 1.2062 -0.0135 0.031 Uiso 1 1 calc R . .
C43 C 0.80218(17) 1.15724(16) 0.02863(4) 0.0245(3) Uani 1 1 d . . .
H43 H 0.8930 1.1903 0.0312 0.029 Uiso 1 1 calc R . .
C44 C 0.73241(15) 1.09837(14) 0.05167(3) 0.0193(3) Uani 1 1 d . . .
H44 H 0.7761 1.0919 0.0698 0.023 Uiso 1 1 calc R . .
C45 C 0.34889(14) 1.04126(13) 0.07898(3) 0.0146(2) Uani 1 1 d . . .
C46 C 0.23205(16) 0.96943(15) 0.08715(4) 0.0210(3) Uani 1 1 d . . .
H46 H 0.2392 0.8765 0.0914 0.025 Uiso 1 1 calc R . .
C47 C 0.10488(17) 1.03341(17) 0.08911(4) 0.0265(3) Uani 1 1 d . . .
H47 H 0.0256 0.9833 0.0943 0.032 Uiso 1 1 calc R . .
C48 C 0.09319(17) 1.16992(18) 0.08357(4) 0.0269(3) Uani 1 1 d . . .
H48 H 0.0063 1.2131 0.0849 0.032 Uiso 1 1 calc R . .
C49 C 0.20950(18) 1.24268(16) 0.07610(4) 0.0253(3) Uani 1 1 d . . .
H49 H 0.2025 1.3363 0.0726 0.030 Uiso 1 1 calc R . .
C50 C 0.33624(16) 1.17900(15) 0.07369(3) 0.0203(3) Uani 1 1 d . . .
H50 H 0.4151 1.2295 0.0684 0.024 Uiso 1 1 calc R . .
F1 F 0.2649(3) 0.1527(2) 0.15510(7) 0.0806(9) Uani 0.769(2) 1 d P A 1
F2 F 0.2224(5) 0.1248(2) 0.19892(6) 0.1021(13) Uani 0.769(2) 1 d P A 1
F3 F 0.0608(2) 0.1490(2) 0.16940(9) 0.0822(10) Uani 0.769(2) 1 d P A 1
F4 F -0.1011(4) 0.5251(4) 0.23406(11) 0.1318(17) Uani 0.850(4) 1 d P B 1
F5 F 0.0646(3) 0.6409(4) 0.24938(4) 0.0854(10) Uani 0.850(4) 1 d P B 1
F6 F -0.0574(3) 0.7142(4) 0.21603(5) 0.0914(10) Uani 0.850(4) 1 d P B 1
F7 F 0.59183(17) 0.95813(14) 0.26564(2) 0.0481(3) Uani 1 1 d . . .
F8 F 0.5882(4) 0.74921(19) 0.25980(3) 0.1264(13) Uani 1 1 d . . .
F9 F 0.4042(3) 0.8492(4) 0.26225(3) 0.1277(13) Uani 1 1 d . . .
F10 F 0.73147(15) 1.19258(11) 0.18178(3) 0.0410(3) Uani 1 1 d . . .
F11 F 0.75743(15) 1.07155(12) 0.14409(3) 0.0436(3) Uani 1 1 d . . .
F12 F 0.57643(15) 1.19157(11) 0.14885(3) 0.0408(3) Uani 1 1 d . . .
F1A F 0.0905(11) 0.1443(7) 0.1942(3) 0.0806(9) Uani 0.231(2) 1 d PD A 2
F2A F 0.1510(16) 0.1721(9) 0.1533(2) 0.1021(13) Uani 0.231(2) 1 d PD A 2
F3A F 0.2938(7) 0.1554(8) 0.1838(3) 0.0822(10) Uani 0.231(2) 1 d PD A 2
F4A F 0.023(2) 0.7283(19) 0.2318(6) 0.1318(17) Uani 0.150(4) 1 d PD B 2
F5A F -0.1231(16) 0.598(2) 0.2199(3) 0.0854(10) Uani 0.150(4) 1 d PD B 2
F6A F 0.009(2) 0.545(2) 0.2505(3) 0.0914(10) Uani 0.150(4) 1 d PD B 2

loop_
_atom_site_aniso_label
_atom_site_aniso_U_11
_atom_site_aniso_U_22
_atom_site_aniso_U_33
_atom_site_aniso_U_23
_atom_site_aniso_U_13
_atom_site_aniso_U_12
Fe1 0.01612(8) 0.01598(9) 0.01459(9) -0.00012(7) -0.00266(7) 0.00695(7)
Fe2 0.01166(8) 0.01235(8) 0.00934(8) -0.00128(7) 0.00125(6) 0.00086(6)
P1 0.02043(16) 0.01853(16) 0.01020(14) -0.00006(13) -0.00065(12) 0.00316(14)
P2 0.01375(14) 0.01118(13) 0.01118(14) -0.00017(11) -0.00044(11) 0.00234(11)
C1 0.0144(5) 0.0100(5) 0.0125(5) -0.0003(4) -0.0010(4) 0.0025(4)
C2 0.0175(6) 0.0129(6) 0.0110(5) -0.0008(4) -0.0020(5) 0.0041(5)
C3 0.0210(6) 0.0166(6) 0.0156(6) -0.0028(5) -0.0057(5) 0.0042(5)
C4 0.0181(6) 0.0197(6) 0.0229(7) -0.0019(5) -0.0059(5) 0.0010(5)
C5 0.0149(6) 0.0142(6) 0.0181(6) 0.0018(5) -0.0015(5) 0.0009(5)
C6 0.0248(7) 0.0174(6) 0.0201(7) -0.0023(5) 0.0002(5) 0.0092(5)
C7 0.0340(8) 0.0170(6) 0.0248(7) 0.0026(5) 0.0047(7) 0.0130(6)
C8 0.0371(9) 0.0326(8) 0.0208(7) 0.0026(6) -0.0031(7) 0.0231(8)
C9 0.0230(7) 0.0384(9) 0.0294(8) -0.0033(7) -0.0066(6) 0.0163(7)
C10 0.0195(6) 0.0258(7) 0.0232(7) -0.0009(6) 0.0013(6) 0.0107(6)
C11 0.0123(5) 0.0115(5) 0.0113(5) 0.0004(4) 0.0010(4) 0.0014(4)
C12 0.0114(5) 0.0118(5) 0.0089(5) -0.0002(4) 0.0004(4) 0.0020(4)
C13 0.0117(5) 0.0182(6) 0.0112(5) -0.0013(5) 0.0005(4) 0.0014(5)
C14 0.0151(6) 0.0177(6) 0.0148(6) -0.0030(5) 0.0015(5) -0.0032(5)
C15 0.0188(6) 0.0118(5) 0.0118(5) -0.0007(4) 0.0024(5) -0.0021(5)
C16 0.0143(6) 0.0218(7) 0.0154(6) 0.0002(5) 0.0036(5) 0.0044(5)
C17 0.0148(6) 0.0167(6) 0.0139(6) 0.0000(5) 0.0039(5) 0.0010(5)
C18 0.0182(6) 0.0235(6) 0.0110(6) 0.0015(5) 0.0025(5) 0.0037(5)
C19 0.0213(7) 0.0259(7) 0.0139(6) -0.0060(5) 0.0026(5) -0.0021(6)
C20 0.0226(7) 0.0176(6) 0.0184(6) -0.0036(5) 0.0078(5) 0.0033(5)
C21 0.0216(6) 0.0142(6) 0.0103(5) 0.0003(4) 0.0007(5) 0.0027(5)
C22 0.0294(7) 0.0186(6) 0.0134(6) 0.0041(5) -0.0010(5) 0.0046(5)
C23 0.0187(6) 0.0319(8) 0.0135(6) 0.0019(6) -0.0023(5) -0.0005(6)
C24 0.0230(7) 0.0308(8) 0.0181(7) 0.0055(6) -0.0037(5) -0.0033(6)
C25 0.0267(8) 0.0379(9) 0.0270(8) 0.0106(7) -0.0077(6) -0.0100(7)
C26 0.0279(9) 0.0634(14) 0.0246(8) 0.0115(9) -0.0006(7) -0.0167(9)
C27 0.0237(8) 0.0635(13) 0.0218(8) -0.0018(8) 0.0039(6) -0.0054(8)
C28 0.0222(7) 0.0412(9) 0.0218(7) -0.0038(7) 0.0011(6) -0.0003(7)
C29 0.0357(10) 0.0391(11) 0.0467(11) 0.0177(9) -0.0090(9) -0.0133(8)
C30 0.0311(10) 0.088(2) 0.0359(11) -0.0080(12) 0.0137(9) -0.0087(12)
C31 0.0229(7) 0.0154(6) 0.0136(6) -0.0021(4) 0.0001(5) 0.0057(5)
C32 0.0283(7) 0.0210(6) 0.0130(6) -0.0010(5) 0.0005(5) 0.0010(6)
C33 0.0377(9) 0.0257(7) 0.0132(6) -0.0038(5) 0.0012(6) -0.0004(7)
C34 0.0393(9) 0.0217(7) 0.0209(7) -0.0058(6) 0.0008(6) -0.0019(7)
C35 0.0330(8) 0.0141(6) 0.0204(7) -0.0008(5) 0.0025(6) 0.0031(5)
C36 0.0303(7) 0.0156(6) 0.0147(6) -0.0003(5) 0.0015(5) 0.0056(6)
C37 0.0795(18) 0.0532(13) 0.0146(7) -0.0033(8) -0.0062(9) -0.0299(12)
C38 0.0434(10) 0.0158(7) 0.0282(8) -0.0013(6) 0.0041(8) -0.0004(7)
C39 0.0159(6) 0.0107(5) 0.0165(6) 0.0000(4) 0.0021(5) 0.0023(4)
C40 0.0195(6) 0.0172(6) 0.0165(6) 0.0025(5) 0.0018(5) 0.0048(5)
C41 0.0305(8) 0.0187(6) 0.0180(7) 0.0039(5) 0.0055(6) 0.0080(6)
C42 0.0351(8) 0.0140(6) 0.0290(8) 0.0028(6) 0.0153(7) 0.0003(6)
C43 0.0244(7) 0.0155(6) 0.0337(8) -0.0032(6) 0.0112(6) -0.0052(5)
C44 0.0191(6) 0.0141(6) 0.0247(7) -0.0027(5) 0.0022(5) -0.0016(5)
C45 0.0163(6) 0.0132(5) 0.0142(6) 0.0006(4) 0.0017(5) 0.0047(5)
C46 0.0197(7) 0.0156(6) 0.0278(7) 0.0020(6) 0.0075(5) 0.0045(5)
C47 0.0184(7) 0.0233(7) 0.0378(9) -0.0011(7) 0.0102(6) 0.0048(6)
C48 0.0218(7) 0.0252(7) 0.0338(8) 0.0005(7) 0.0059(6) 0.0122(6)
C49 0.0289(8) 0.0177(7) 0.0295(8) 0.0047(6) 0.0072(6) 0.0128(6)
C50 0.0222(6) 0.0145(6) 0.0243(7) 0.0019(5) 0.0064(5) 0.0048(5)
F1 0.0951(19) 0.0324(10) 0.114(2) -0.0112(12) 0.0437(17) -0.0246(11)
F2 0.191(4) 0.0449(12) 0.0709(16) 0.0247(11) -0.070(2) -0.0056(17)
F3 0.0446(11) 0.0400(10) 0.162(3) 0.0009(14) -0.0344(15) -0.0170(9)
F4 0.093(2) 0.136(3) 0.166(3) -0.064(3) 0.105(2) -0.058(2)
F5 0.0654(13) 0.155(3) 0.0352(9) -0.0376(13) 0.0032(9) 0.0169(17)
F6 0.0787(17) 0.138(3) 0.0572(13) -0.0086(14) 0.0237(13) 0.0543(18)
F7 0.0752(10) 0.0508(7) 0.0183(5) -0.0086(5) -0.0065(5) -0.0211(7)
F8 0.299(4) 0.0543(10) 0.0263(7) 0.0082(7) -0.0475(15) 0.0002(17)
F9 0.1068(17) 0.257(4) 0.0192(7) -0.0223(12) 0.0160(8) -0.105(2)
F10 0.0610(8) 0.0212(5) 0.0407(6) -0.0012(5) -0.0054(6) -0.0107(5)
F11 0.0571(8) 0.0263(5) 0.0476(7) -0.0019(5) 0.0244(6) -0.0069(5)
F12 0.0567(8) 0.0242(5) 0.0414(6) 0.0122(5) -0.0031(6) -0.0001(5)
F1A 0.0951(19) 0.0324(10) 0.114(2) -0.0112(12) 0.0437(17) -0.0246(11)
F2A 0.191(4) 0.0449(12) 0.0709(16) 0.0247(11) -0.070(2) -0.0056(17)
F3A 0.0446(11) 0.0400(10) 0.162(3) 0.0009(14) -0.0344(15) -0.0170(9)
F4A 0.093(2) 0.136(3) 0.166(3) -0.064(3) 0.105(2) -0.058(2)
F5A 0.0654(13) 0.155(3) 0.0352(9) -0.0376(13) 0.0032(9) 0.0169(17)
F6A 0.0787(17) 0.138(3) 0.0572(13) -0.0086(14) 0.0237(13) 0.0543(18)

loop_
_atom_type_symbol
_atom_type_description
_atom_type_scat_dispersion_real
_atom_type_scat_dispersion_imag
_atom_type_scat_source
C C 0.0033 0.0016 'International Tables Vol C Tables 4.2.6.8 and 6.1.1.4'
H H 0.0000 0.0000 'International Tables Vol C Tables 4.2.6.8 and 6.1.1.4'
F F 0.0171 0.0103 'International Tables Vol C Tables 4.2.6.8 and 6.1.1.4'
P P 0.1023 0.0942 'International Tables Vol C Tables 4.2.6.8 and 6.1.1.4'
Fe Fe 0.3463 0.8444 'International Tables Vol C Tables 4.2.6.8 and 6.1.1.4'

loop_
_geom_angle_atom_site_label_1
_geom_angle_atom_site_label_2
_geom_angle_atom_site_label_3
_geom_angle
C2 Fe1 C7 106.68(6)
C2 Fe1 C6 126.83(6)
C7 Fe1 C6 40.96(6)
C2 Fe1 C1 41.28(5)
C7 Fe1 C1 119.01(6)
C6 Fe1 C1 108.14(6)
C2 Fe1 C8 117.94(6)
C7 Fe1 C8 40.69(8)
C6 Fe1 C8 68.47(7)
C1 Fe1 C8 153.06(7)
C2 Fe1 C3 41.05(5)
C7 Fe1 C3 125.99(6)
C6 Fe1 C3 164.47(6)
C1 Fe1 C3 68.95(5)
C8 Fe1 C3 106.80(6)
C2 Fe1 C5 69.33(5)
C7 Fe1 C5 154.22(7)
C6 Fe1 C5 119.96(6)
C1 Fe1 C5 41.18(5)
C8 Fe1 C5 164.06(7)
C3 Fe1 C5 68.60(6)
C2 Fe1 C4 69.11(6)
C7 Fe1 C4 163.43(7)
C6 Fe1 C4 154.06(6)
C1 Fe1 C4 69.09(5)
C8 Fe1 C4 125.92(7)
C3 Fe1 C4 40.57(6)
C5 Fe1 C4 40.86(6)
C2 Fe1 C10 165.25(6)
C7 Fe1 C10 68.81(7)
C6 Fe1 C10 40.78(7)
C1 Fe1 C10 127.50(6)
C8 Fe1 C10 68.44(7)
C3 Fe1 C10 152.87(7)
C5 Fe1 C10 108.26(6)
C4 Fe1 C10 119.23(7)
C2 Fe1 C9 152.22(7)
C7 Fe1 C9 68.62(8)
C6 Fe1 C9 68.54(7)
C1 Fe1 C9 165.20(7)
C8 Fe1 C9 40.60(8)
C3 Fe1 C9 118.19(7)
C5 Fe1 C9 126.86(7)
C4 Fe1 C9 107.21(7)
C10 Fe1 C9 40.73(7)
C13 Fe2 C16 166.27(6)
C13 Fe2 C14 40.76(5)
C16 Fe2 C14 152.27(6)
C13 Fe2 C17 127.97(6)
C16 Fe2 C17 40.60(6)
C14 Fe2 C17 164.49(6)
C13 Fe2 C18 107.55(6)
C16 Fe2 C18 68.35(6)
C14 Fe2 C18 125.84(6)
C17 Fe2 C18 40.53(6)
C13 Fe2 C15 68.75(6)
C16 Fe2 C15 119.01(6)
C14 Fe2 C15 40.89(6)
C17 Fe2 C15 154.15(6)
C18 Fe2 C15 163.30(6)
C13 Fe2 C20 151.45(6)
C16 Fe2 C20 40.72(6)
C14 Fe2 C20 117.19(6)
C17 Fe2 C20 68.35(6)
C18 Fe2 C20 68.41(6)
C15 Fe2 C20 106.61(6)
C13 Fe2 C19 117.65(6)
C16 Fe2 C19 68.41(6)
C14 Fe2 C19 105.81(6)
C17 Fe2 C19 68.27(6)
C18 Fe2 C19 40.65(6)
C15 Fe2 C19 125.39(6)
C20 Fe2 C19 40.67(6)
C13 Fe2 C11 69.09(5)
C16 Fe2 C11 108.69(5)
C14 Fe2 C11 68.84(5)
C17 Fe2 C11 120.78(5)
C18 Fe2 C11 154.80(6)
C15 Fe2 C11 40.69(5)
C20 Fe2 C11 126.72(6)
C19 Fe2 C11 163.62(6)
C13 Fe2 C12 41.06(5)
C16 Fe2 C12 128.50(6)
C14 Fe2 C12 68.91(5)
C17 Fe2 C12 109.43(5)
C18 Fe2 C12 119.78(6)
C15 Fe2 C12 68.86(5)
C20 Fe2 C12 165.68(6)
C19 Fe2 C12 152.97(6)
C11 Fe2 C12 41.21(5)
C31 P1 C23 104.09(7)
C31 P1 C21 98.24(6)
C23 P1 C21 102.14(7)
C12 P2 C45 101.89(6)
C12 P2 C39 105.41(6)
C45 P2 C39 101.06(6)
C2 C1 C5 107.65(12)
C2 C1 C11 126.38(12)
C5 C1 C11 125.49(12)
C2 C1 Fe1 69.08(7)
C5 C1 Fe1 69.51(8)
C11 C1 Fe1 132.98(9)
C3 C2 C1 107.53(12)
C3 C2 C21 125.33(12)
C1 C2 C21 127.10(12)
C3 C2 Fe1 69.81(8)
C1 C2 Fe1 69.64(8)
C21 C2 Fe1 127.59(9)
C4 C3 C2 108.70(12)
C4 C3 Fe1 69.79(9)
C2 C3 Fe1 69.14(8)
C4 C3 H3 125.6
C2 C3 H3 125.6
Fe1 C3 H3 127.0
C3 C4 C5 108.11(13)
C3 C4 Fe1 69.64(8)
C5 C4 Fe1 69.54(8)
C3 C4 H4 125.9
C5 C4 H4 125.9
Fe1 C4 H4 126.5
C4 C5 C1 107.99(12)
C4 C5 Fe1 69.60(8)
C1 C5 Fe1 69.31(7)
C4 C5 H5 126.0
C1 C5 H5 126.0
Fe1 C5 H5 126.7
C10 C6 C7 108.10(15)
C10 C6 Fe1 69.84(9)
C7 C6 Fe1 69.46(9)
C10 C6 H6 125.9
C7 C6 H6 125.9
Fe1 C6 H6 126.3
C8 C7 C6 107.63(16)
C8 C7 Fe1 69.79(10)
C6 C7 Fe1 69.58(9)
C8 C7 H7 126.2
C6 C7 H7 126.2
Fe1 C7 H7 126.0
C7 C8 C9 108.52(15)
C7 C8 Fe1 69.52(9)
C9 C8 Fe1 69.87(9)
C7 C8 H8 125.7
C9 C8 H8 125.7
Fe1 C8 H8 126.4
C8 C9 C10 107.95(16)
C8 C9 Fe1 69.53(9)
C10 C9 Fe1 69.62(9)
C8 C9 H9 126.0
C10 C9 H9 126.0
Fe1 C9 H9 126.4
C6 C10 C9 107.80(15)
C6 C10 Fe1 69.38(8)
C9 C10 Fe1 69.65(9)
C6 C10 H10 126.1
C9 C10 H10 126.1
Fe1 C10 H10 126.4
C15 C11 C12 107.80(11)
C15 C11 C1 129.14(12)
C12 C11 C1 122.86(11)
C15 C11 Fe2 69.56(7)
C12 C11 Fe2 69.41(7)
C1 C11 Fe2 130.36(9)
C13 C12 C11 107.41(11)
C13 C12 P2 129.75(10)
C11 C12 P2 122.06(9)
C13 C12 Fe2 69.08(7)
C11 C12 Fe2 69.38(7)
P2 C12 Fe2 134.55(7)
C14 C13 C12 108.34(12)
C14 C13 Fe2 69.74(8)
C12 C13 Fe2 69.86(7)
C14 C13 H13 125.8
C12 C13 H13 125.8
Fe2 C13 H13 126.1
C13 C14 C15 108.08(12)
C13 C14 Fe2 69.50(8)
C15 C14 Fe2 69.72(8)
C13 C14 H14 126.0
C15 C14 H14 126.0
Fe2 C14 H14 126.4
C11 C15 C14 108.37(12)
C11 C15 Fe2 69.75(7)
C14 C15 Fe2 69.39(8)
C11 C15 H15 125.8
C14 C15 H15 125.8
Fe2 C15 H15 126.6
C17 C16 C20 108.04(13)
C17 C16 Fe2 69.78(8)
C20 C16 Fe2 69.86(8)
C17 C16 H16 126.0
C20 C16 H16 126.0
Fe2 C16 H16 126.0
C18 C17 C16 108.23(13)
C18 C17 Fe2 69.81(8)
C16 C17 Fe2 69.62(8)
C18 C17 H17 125.9
C16 C17 H17 125.9
Fe2 C17 H17 126.3
C17 C18 C19 107.99(13)
C17 C18 Fe2 69.65(8)
C19 C18 Fe2 69.78(9)
C17 C18 H18 126.0
C19 C18 H18 126.0
Fe2 C18 H18 126.1
C18 C19 C20 107.95(13)
C18 C19 Fe2 69.58(8)
C20 C19 Fe2 69.62(8)
C18 C19 H19 126.0
C20 C19 H19 126.0
Fe2 C19 H19 126.0
C16 C20 C19 107.79(13)
C16 C20 Fe2 69.42(8)
C19 C20 Fe2 69.71(8)
C16 C20 H20 126.1
C19 C20 H20 126.1
Fe2 C20 H20 126.3
C2 C21 C22 111.51(12)
C2 C21 P1 107.27(9)
C22 C21 P1 115.32(10)
C2 C21 H21 107.5
C22 C21 H21 107.5
P1 C21 H21 107.5
C21 C22 H22A 109.5
C21 C22 H22B 109.5
H22A C22 H22B 109.5
C21 C22 H22C 109.5
H22A C22 H22C 109.5
H22B C22 H22C 109.5
C24 C23 C28 118.26(16)
C24 C23 P1 120.46(12)
C28 C23 P1 120.87(14)
C25 C24 C23 120.64(17)
C25 C24 H24 119.7
C23 C24 H24 119.7
C26 C25 C24 120.99(19)
C26 C25 C29 119.32(18)
C24 C25 C29 119.68(18)
C25 C26 C27 118.30(17)
C25 C26 H26 120.8
C27 C26 H26 120.8
C26 C27 C28 121.58(18)
C26 C27 C30 120.0(2)
C28 C27 C30 118.4(2)
C27 C28 C23 120.12(19)
C27 C28 H28 119.9
C23 C28 H28 119.9
F2A C29 F3A 115.6(8)
F2A C29 F2 135.8(5)
F3A C29 F2 48.6(5)
F2A C29 F1A 109.1(7)
F3A C29 F1A 108.6(7)
F2 C29 F1A 60.4(5)
F2A C29 F3 56.4(7)
F3A C29 F3 140.2(4)
F2 C29 F3 106.6(3)
F1A C29 F3 54.0(5)
F2A C29 F1 52.4(7)
F3A C29 F1 64.4(6)
F2 C29 F1 104.2(3)
F1A C29 F1 138.0(4)
F3 C29 F1 103.0(3)
F2A C29 C25 109.5(4)
F3A C29 C25 106.3(4)
F2 C29 C25 114.6(2)
F1A C29 C25 107.4(4)
F3 C29 C25 113.0(2)
F1 C29 C25 114.28(18)
F5A C30 F6A 104.8(10)
F5A C30 F4A 104.8(11)
F6A C30 F4A 104.6(10)
F5A C30 F5 132.5(6)
F6A C30 F5 50.5(11)
F4A C30 F5 58.4(14)
F5A C30 F4 46.3(9)
F6A C30 F4 62.0(10)
F4A C30 F4 130.3(6)
F5 C30 F4 107.5(3)
F5A C30 F6 62.5(10)
F6A C30 F6 136.6(7)
F4A C30 F6 49.0(14)
F5 C30 F6 105.3(3)
F4 C30 F6 105.9(3)
F5A C30 C27 114.4(6)
F6A C30 C27 110.8(6)
F4A C30 C27 116.4(6)
F5 C30 C27 112.6(2)
F4 C30 C27 112.9(3)
F6 C30 C27 112.1(2)
C36 C31 C32 118.46(14)
C36 C31 P1 115.45(11)
C32 C31 P1 125.83(12)
C33 C32 C31 120.05(15)
C33 C32 H32 120.0
C31 C32 H32 120.0
C32 C33 C34 121.73(15)
C32 C33 C37 117.79(16)
C34 C33 C37 120.46(16)
C33 C34 C35 118.09(15)
C33 C34 H34 121.0
C35 C34 H34 121.0
C34 C35 C36 121.20(15)
C34 C35 C38 120.38(15)
C36 C35 C38 118.42(14)
C35 C36 C31 120.41(14)
C35 C36 H36 119.8
C31 C36 H36 119.8
F9 C37 F8 103.9(3)
F9 C37 F7 108.5(2)
F8 C37 F7 106.0(2)
F9 C37 C33 112.6(2)
F8 C37 C33 112.2(2)
F7 C37 C33 112.95(17)
F11 C38 F10 106.90(17)
F11 C38 F12 105.93(15)
F10 C38 F12 106.80(14)
F11 C38 C35 112.28(13)
F10 C38 C35 112.70(15)
F12 C38 C35 111.79(17)
C44 C39 C40 119.21(13)
C44 C39 P2 116.75(11)
C40 C39 P2 124.01(11)
C41 C40 C39 119.94(14)
C41 C40 H40 120.0
C39 C40 H40 120.0
C40 C41 C42 120.44(15)
C40 C41 H41 119.8
C42 C41 H41 119.8
C43 C42 C41 119.99(14)
C43 C42 H42 120.0
C41 C42 H42 120.0
C42 C43 C44 119.90(15)
C42 C43 H43 120.1
C44 C43 H43 120.1
C39 C44 C43 120.51(15)
C39 C44 H44 119.7
C43 C44 H44 119.7
C46 C45 C50 118.63(13)
C46 C45 P2 122.24(10)
C50 C45 P2 118.66(11)
C47 C46 C45 120.36(14)
C47 C46 H46 119.8
C45 C46 H46 119.8
C48 C47 C46 120.53(15)
C48 C47 H47 119.7
C46 C47 H47 119.7
C49 C48 C47 119.44(14)
C49 C48 H48 120.3
C47 C48 H48 120.3
C48 C49 C50 120.27(14)
C48 C49 H49 119.9
C50 C49 H49 119.9
C49 C50 C45 120.73(14)
C49 C50 H50 119.6
C45 C50 H50 119.6

loop_
_geom_bond_atom_site_label_1
_geom_bond_atom_site_label_2
_geom_bond_distance
Fe1 C2 2.0355(14)
Fe1 C7 2.0400(16)
Fe1 C6 2.0417(15)
Fe1 C1 2.0430(13)
Fe1 C8 2.0436(16)
Fe1 C3 2.0446(14)
Fe1 C5 2.0457(14)
Fe1 C4 2.0466(15)
Fe1 C10 2.0477(15)
Fe1 C9 2.0481(16)
Fe2 C13 2.0450(13)
Fe2 C16 2.0480(14)
Fe2 C14 2.0482(14)
Fe2 C17 2.0502(14)
Fe2 C18 2.0523(14)
Fe2 C15 2.0526(13)
Fe2 C20 2.0539(14)
Fe2 C19 2.0550(14)
Fe2 C11 2.0550(12)
Fe2 C12 2.0555(12)
P1 C31 1.8337(15)
P1 C23 1.8421(16)
P1 C21 1.8885(14)
P2 C12 1.8188(13)
P2 C45 1.8263(14)
P2 C39 1.8353(14)
C1 C2 1.4378(18)
C1 C5 1.4380(19)
C1 C11 1.4690(18)
C2 C3 1.431(2)
C2 C21 1.508(2)
C3 C4 1.418(2)
C3 H3 0.9500
C4 C5 1.429(2)
C4 H4 0.9500
C5 H5 0.9500
C6 C10 1.425(2)
C6 C7 1.428(2)
C6 H6 0.9500
C7 C8 1.420(3)
C7 H7 0.9500
C8 C9 1.420(3)
C8 H8 0.9500
C9 C10 1.425(2)
C9 H9 0.9500
C10 H10 0.9500
C11 C15 1.4279(18)
C11 C12 1.4465(17)
C12 C13 1.4380(18)
C13 C14 1.4256(19)
C13 H13 0.9500
C14 C15 1.432(2)
C14 H14 0.9500
C15 H15 0.9500
C16 C17 1.422(2)
C16 C20 1.427(2)
C16 H16 0.9500
C17 C18 1.421(2)
C17 H17 0.9500
C18 C19 1.426(2)
C18 H18 0.9500
C19 C20 1.428(2)
C19 H19 1.0000
C20 H20 0.9500
C21 C22 1.5307(19)
C21 H21 1.0000
C22 H22A 0.9800
C22 H22B 0.9800
C22 H22C 0.9800
C23 C24 1.396(2)
C23 C28 1.398(2)
C24 C25 1.395(2)
C24 H24 0.9500
C25 C26 1.383(3)
C25 C29 1.505(3)
C26 C27 1.385(3)
C26 H26 0.9500
C27 C28 1.392(3)
C27 C30 1.513(3)
C28 H28 0.9500
C29 F2A 1.163(8)
C29 F3A 1.198(8)
C29 F2 1.306(3)
C29 F1A 1.312(8)
C29 F3 1.318(3)
C29 F1 1.358(4)
C30 F5A 1.240(15)
C30 F6A 1.277(15)
C30 F4A 1.287(16)
C30 F5 1.301(3)
C30 F4 1.313(3)
C30 F6 1.326(4)
C31 C36 1.398(2)
C31 C32 1.3998(19)
C32 C33 1.385(2)
C32 H32 0.9500
C33 C34 1.387(2)
C33 C37 1.507(2)
C34 C35 1.387(2)
C34 H34 0.9500
C35 C36 1.390(2)
C35 C38 1.502(2)
C36 H36 0.9500
C37 F9 1.300(3)
C37 F8 1.305(4)
C37 F7 1.324(2)
C38 F11 1.336(2)
C38 F10 1.336(2)
C38 F12 1.345(2)
C39 C44 1.3976(19)
C39 C40 1.4009(19)
C40 C41 1.392(2)
C40 H40 0.9500
C41 C42 1.395(2)
C41 H41 0.9500
C42 C43 1.383(3)
C42 H42 0.9500
C43 C44 1.400(2)
C43 H43 0.9500
C44 H44 0.9500
C45 C46 1.396(2)
C45 C50 1.4003(19)
C46 C47 1.395(2)
C46 H46 0.9500
C47 C48 1.390(2)
C47 H47 0.9500
C48 C49 1.388(2)
C48 H48 0.9500
C49 C50 1.391(2)
C49 H49 0.9500
C50 H50 0.9500

loop_
_geom_torsion_atom_site_label_1
_geom_torsion_atom_site_label_2
_geom_torsion_atom_site_label_3
_geom_torsion_atom_site_label_4
_geom_torsion
C7 Fe1 C1 C2 82.28(9)
C6 Fe1 C1 C2 125.65(8)
C8 Fe1 C1 C2 47.62(16)
C3 Fe1 C1 C2 -38.16(8)
C5 Fe1 C1 C2 -119.30(11)
C4 Fe1 C1 C2 -81.75(9)
C10 Fe1 C1 C2 166.80(9)
C9 Fe1 C1 C2 -159.8(2)
C2 Fe1 C1 C5 119.30(11)
C7 Fe1 C1 C5 -158.42(9)
C6 Fe1 C1 C5 -115.05(9)
C8 Fe1 C1 C5 166.92(13)
C3 Fe1 C1 C5 81.14(9)
C4 Fe1 C1 C5 37.55(8)
C10 Fe1 C1 C5 -73.90(11)
C9 Fe1 C1 C5 -40.5(3)
C2 Fe1 C1 C11 -120.78(16)
C7 Fe1 C1 C11 -38.50(15)
C6 Fe1 C1 C11 4.87(14)
C8 Fe1 C1 C11 -73.15(19)
C3 Fe1 C1 C11 -158.93(14)
C5 Fe1 C1 C11 119.92(16)
C4 Fe1 C1 C11 157.47(14)
C10 Fe1 C1 C11 46.02(16)
C9 Fe1 C1 C11 79.4(3)
C5 C1 C2 C3 0.77(15)
C11 C1 C2 C3 -171.54(12)
Fe1 C1 C2 C3 59.78(9)
C5 C1 C2 C21 178.64(12)
C11 C1 C2 C21 6.3(2)
Fe1 C1 C2 C21 -122.35(13)
C5 C1 C2 Fe1 -59.01(9)
C11 C1 C2 Fe1 128.68(13)
C7 Fe1 C2 C3 126.16(9)
C6 Fe1 C2 C3 166.65(8)
C1 Fe1 C2 C3 -118.61(11)
C8 Fe1 C2 C3 83.65(10)
C5 Fe1 C2 C3 -80.75(9)
C4 Fe1 C2 C3 -36.90(8)
C10 Fe1 C2 C3 -164.0(2)
C9 Fe1 C2 C3 50.50(17)
C7 Fe1 C2 C1 -115.23(9)
C6 Fe1 C2 C1 -74.74(10)
C8 Fe1 C2 C1 -157.74(9)
C3 Fe1 C2 C1 118.61(11)
C5 Fe1 C2 C1 37.86(8)
C4 Fe1 C2 C1 81.71(8)
C10 Fe1 C2 C1 -45.4(3)
C9 Fe1 C2 C1 169.11(14)
C7 Fe1 C2 C21 6.53(13)
C6 Fe1 C2 C21 47.02(14)
C1 Fe1 C2 C21 121.76(15)
C8 Fe1 C2 C21 -35.98(14)
C3 Fe1 C2 C21 -119.63(15)
C5 Fe1 C2 C21 159.62(13)
C4 Fe1 C2 C21 -156.54(13)
C10 Fe1 C2 C21 76.4(3)
C9 Fe1 C2 C21 -69.13(19)
C1 C2 C3 C4 -0.96(15)
C21 C2 C3 C4 -178.88(12)
Fe1 C2 C3 C4 58.71(10)
C1 C2 C3 Fe1 -59.67(9)
C21 C2 C3 Fe1 122.41(13)
C2 Fe1 C3 C4 -120.40(12)
C7 Fe1 C3 C4 166.69(9)
C6 Fe1 C3 C4 -164.1(2)
C1 Fe1 C3 C4 -82.04(9)
C8 Fe1 C3 C4 126.12(10)
C5 Fe1 C3 C4 -37.71(8)
C10 Fe1 C3 C4 50.74(16)
C9 Fe1 C3 C4 83.69(11)
C7 Fe1 C3 C2 -72.91(10)
C6 Fe1 C3 C2 -43.7(2)
C1 Fe1 C3 C2 38.36(8)
C8 Fe1 C3 C2 -113.48(9)
C5 Fe1 C3 C2 82.69(8)
C4 Fe1 C3 C2 120.40(12)
C10 Fe1 C3 C2 171.14(12)
C9 Fe1 C3 C2 -155.91(9)
C2 C3 C4 C5 0.78(16)
Fe1 C3 C4 C5 59.09(10)
C2 C3 C4 Fe1 -58.31(10)
C2 Fe1 C4 C3 37.33(8)
C7 Fe1 C4 C3 -40.8(3)
C6 Fe1 C4 C3 170.32(13)
C1 Fe1 C4 C3 81.66(9)
C8 Fe1 C4 C3 -72.71(11)
C5 Fe1 C4 C3 119.50(12)
C10 Fe1 C4 C3 -156.13(9)
C9 Fe1 C4 C3 -113.50(10)
C2 Fe1 C4 C5 -82.17(9)
C7 Fe1 C4 C5 -160.3(2)
C6 Fe1 C4 C5 50.82(17)
C1 Fe1 C4 C5 -37.83(8)
C8 Fe1 C4 C5 167.79(9)
C3 Fe1 C4 C5 -119.50(12)
C10 Fe1 C4 C5 84.37(10)
C9 Fe1 C4 C5 127.00(10)
C3 C4 C5 C1 -0.29(16)
Fe1 C4 C5 C1 58.86(9)
C3 C4 C5 Fe1 -59.15(10)
C2 C1 C5 C4 -0.30(15)
C11 C1 C5 C4 172.10(12)
Fe1 C1 C5 C4 -59.04(10)
C2 C1 C5 Fe1 58.74(9)
C11 C1 C5 Fe1 -128.86(13)
C2 Fe1 C5 C4 81.58(9)
C7 Fe1 C5 C4 167.22(14)
C6 Fe1 C5 C4 -156.96(9)
C1 Fe1 C5 C4 119.52(12)
C8 Fe1 C5 C4 -38.6(3)
C3 Fe1 C5 C4 37.45(9)
C10 Fe1 C5 C4 -113.86(9)
C9 Fe1 C5 C4 -72.45(11)
C2 Fe1 C5 C1 -37.95(8)
C7 Fe1 C5 C1 47.70(18)
C6 Fe1 C5 C1 83.52(9)
C8 Fe1 C5 C1 -158.1(2)
C3 Fe1 C5 C1 -82.07(9)
C4 Fe1 C5 C1 -119.52(12)
C10 Fe1 C5 C1 126.62(9)
C9 Fe1 C5 C1 168.03(9)
C2 Fe1 C6 C10 168.99(8)
C7 Fe1 C6 C10 -119.42(13)
C1 Fe1 C6 C10 126.93(9)
C8 Fe1 C6 C10 -81.52(11)
C3 Fe1 C6 C10 -156.5(2)
C5 Fe1 C6 C10 83.43(10)
C4 Fe1 C6 C10 47.60(17)
C9 Fe1 C6 C10 -37.73(10)
C2 Fe1 C6 C7 -71.60(11)
C1 Fe1 C6 C7 -113.65(10)
C8 Fe1 C6 C7 37.90(11)
C3 Fe1 C6 C7 -37.1(3)
C5 Fe1 C6 C7 -157.16(10)
C4 Fe1 C6 C7 167.01(13)
C10 Fe1 C6 C7 119.42(13)
C9 Fe1 C6 C7 81.69(11)
C10 C6 C7 C8 -0.32(16)
Fe1 C6 C7 C8 -59.67(11)
C10 C6 C7 Fe1 59.35(10)
C2 Fe1 C7 C8 -113.68(10)
C6 Fe1 C7 C8 118.77(14)
C1 Fe1 C7 C8 -156.72(10)
C3 Fe1 C7 C8 -72.74(12)
C5 Fe1 C7 C8 169.44(14)
C4 Fe1 C7 C8 -41.1(3)
C10 Fe1 C7 C8 81.17(11)
C9 Fe1 C7 C8 37.31(11)
C2 Fe1 C7 C6 127.54(9)
C1 Fe1 C7 C6 84.50(10)
C8 Fe1 C7 C6 -118.77(14)
C3 Fe1 C7 C6 168.49(9)
C5 Fe1 C7 C6 50.66(19)
C4 Fe1 C7 C6 -159.8(2)
C10 Fe1 C7 C6 -37.61(9)
C9 Fe1 C7 C6 -81.47(11)
C6 C7 C8 C9 0.36(18)
Fe1 C7 C8 C9 -59.17(12)
C6 C7 C8 Fe1 59.54(10)
C2 Fe1 C8 C7 83.19(11)
C6 Fe1 C8 C7 -38.15(10)
C1 Fe1 C8 C7 49.71(17)
C3 Fe1 C8 C7 126.18(10)
C5 Fe1 C8 C7 -163.1(2)
C4 Fe1 C8 C7 166.63(10)
C10 Fe1 C8 C7 -82.15(11)
C9 Fe1 C8 C7 -119.86(15)
C2 Fe1 C8 C9 -156.94(10)
C7 Fe1 C8 C9 119.86(15)
C6 Fe1 C8 C9 81.71(11)
C1 Fe1 C8 C9 169.57(12)
C3 Fe1 C8 C9 -113.96(11)
C5 Fe1 C8 C9 -43.3(3)
C4 Fe1 C8 C9 -73.51(12)
C10 Fe1 C8 C9 37.72(11)
C7 C8 C9 C10 -0.27(18)
Fe1 C8 C9 C10 -59.23(11)
C7 C8 C9 Fe1 58.96(11)
C2 Fe1 C9 C8 47.93(19)
C7 Fe1 C9 C8 -37.38(10)
C6 Fe1 C9 C8 -81.53(11)
C1 Fe1 C9 C8 -161.3(2)
C3 Fe1 C9 C8 83.03(12)
C5 Fe1 C9 C8 166.39(10)
C4 Fe1 C9 C8 125.62(11)
C10 Fe1 C9 C8 -119.31(16)
C2 Fe1 C9 C10 167.24(12)
C7 Fe1 C9 C10 81.93(11)
C6 Fe1 C9 C10 37.78(10)
C1 Fe1 C9 C10 -42.0(3)
C8 Fe1 C9 C10 119.31(16)
C3 Fe1 C9 C10 -157.66(10)
C5 Fe1 C9 C10 -74.30(13)
C4 Fe1 C9 C10 -115.07(11)
C7 C6 C10 C9 0.16(17)
Fe1 C6 C10 C9 59.27(11)
C7 C6 C10 Fe1 -59.11(10)
C8 C9 C10 C6 0.07(18)
Fe1 C9 C10 C6 -59.10(10)
C8 C9 C10 Fe1 59.17(11)
C2 Fe1 C10 C6 -36.9(3)
C7 Fe1 C10 C6 37.77(9)
C1 Fe1 C10 C6 -73.22(11)
C8 Fe1 C10 C6 81.61(11)
C3 Fe1 C10 C6 166.48(12)
C5 Fe1 C10 C6 -114.99(9)
C4 Fe1 C10 C6 -158.28(9)
C9 Fe1 C10 C6 119.21(14)
C2 Fe1 C10 C9 -156.1(2)
C7 Fe1 C10 C9 -81.44(12)
C6 Fe1 C10 C9 -119.21(14)
C1 Fe1 C10 C9 167.57(10)
C8 Fe1 C10 C9 -37.60(12)
C3 Fe1 C10 C9 47.27(18)
C5 Fe1 C10 C9 125.80(11)
C4 Fe1 C10 C9 82.52(12)
C2 C1 C11 C15 -56.1(2)
C5 C1 C11 C15 132.87(15)
Fe1 C1 C11 C15 38.5(2)
C2 C1 C11 C12 118.10(14)
C5 C1 C11 C12 -52.90(19)
Fe1 C1 C11 C12 -147.30(11)
C2 C1 C11 Fe2 -151.92(11)
C5 C1 C11 Fe2 37.08(19)
Fe1 C1 C11 Fe2 -57.32(17)
C13 Fe2 C11 C15 81.33(9)
C16 Fe2 C11 C15 -113.07(9)
C14 Fe2 C11 C15 37.51(8)
C17 Fe2 C11 C15 -156.06(8)
C18 Fe2 C11 C15 168.23(12)
C20 Fe2 C11 C15 -71.31(10)
C19 Fe2 C11 C15 -36.2(2)
C12 Fe2 C11 C15 119.24(11)
C13 Fe2 C11 C12 -37.92(7)
C16 Fe2 C11 C12 127.68(8)
C14 Fe2 C11 C12 -81.73(8)
C17 Fe2 C11 C12 84.70(9)
C18 Fe2 C11 C12 48.98(15)
C15 Fe2 C11 C12 -119.24(11)
C20 Fe2 C11 C12 169.45(8)
C19 Fe2 C11 C12 -155.42(19)
C13 Fe2 C11 C1 -154.11(13)
C16 Fe2 C11 C1 11.49(13)
C14 Fe2 C11 C1 162.07(13)
C17 Fe2 C11 C1 -31.50(14)
C18 Fe2 C11 C1 -67.21(18)
C15 Fe2 C11 C1 124.56(15)
C20 Fe2 C11 C1 53.25(14)
C19 Fe2 C11 C1 88.4(2)
C12 Fe2 C11 C1 -116.20(15)
C15 C11 C12 C13 -0.37(14)
C1 C11 C12 C13 -175.67(12)
Fe2 C11 C12 C13 58.81(9)
C15 C11 C12 P2 170.37(10)
C1 C11 C12 P2 -4.93(18)
Fe2 C11 C12 P2 -130.45(10)
C15 C11 C12 Fe2 -59.18(9)
C1 C11 C12 Fe2 125.52(12)
C45 P2 C12 C13 28.36(14)
C39 P2 C12 C13 -76.79(13)
C45 P2 C12 C11 -140.12(11)
C39 P2 C12 C11 114.73(11)
C45 P2 C12 Fe2 127.97(10)
C39 P2 C12 Fe2 22.82(11)
C16 Fe2 C12 C13 167.59(8)
C14 Fe2 C12 C13 -37.52(8)
C17 Fe2 C12 C13 126.03(8)
C18 Fe2 C12 C13 82.64(9)
C15 Fe2 C12 C13 -81.50(8)
C20 Fe2 C12 C13 -155.5(2)
C19 Fe2 C12 C13 45.96(15)
C11 Fe2 C12 C13 -119.08(11)
C13 Fe2 C12 C11 119.08(11)
C16 Fe2 C12 C11 -73.33(9)
C14 Fe2 C12 C11 81.56(8)
C17 Fe2 C12 C11 -114.89(8)
C18 Fe2 C12 C11 -158.28(8)
C15 Fe2 C12 C11 37.58(7)
C20 Fe2 C12 C11 -36.4(3)
C19 Fe2 C12 C11 165.04(12)
C13 Fe2 C12 P2 -125.75(13)
C16 Fe2 C12 P2 41.84(13)
C14 Fe2 C12 P2 -163.27(11)
C17 Fe2 C12 P2 0.28(11)
C18 Fe2 C12 P2 -43.11(12)
C15 Fe2 C12 P2 152.75(12)
C20 Fe2 C12 P2 78.8(3)
C19 Fe2 C12 P2 -79.79(16)
C11 Fe2 C12 P2 115.17(13)
C11 C12 C13 C14 0.33(15)
P2 C12 C13 C14 -169.45(11)
Fe2 C12 C13 C14 59.33(10)
C11 C12 C13 Fe2 -59.00(9)
P2 C12 C13 Fe2 131.22(11)
C16 Fe2 C13 C14 -164.6(2)
C17 Fe2 C13 C14 165.16(8)
C18 Fe2 C13 C14 125.02(9)
C15 Fe2 C13 C14 -37.71(8)
C20 Fe2 C13 C14 48.09(16)
C19 Fe2 C13 C14 82.13(10)
C11 Fe2 C13 C14 -81.46(9)
C12 Fe2 C13 C14 -119.51(11)
C16 Fe2 C13 C12 -45.1(3)
C14 Fe2 C13 C12 119.51(11)
C17 Fe2 C13 C12 -75.32(9)
C18 Fe2 C13 C12 -115.47(8)
C15 Fe2 C13 C12 81.80(8)
C20 Fe2 C13 C12 167.61(11)
C19 Fe2 C13 C12 -158.36(8)
C11 Fe2 C13 C12 38.05(7)
C12 C13 C14 C15 -0.16(16)
Fe2 C13 C14 C15 59.24(10)
C12 C13 C14 Fe2 -59.41(9)
C16 Fe2 C14 C13 172.24(11)
C17 Fe2 C14 C13 -49.0(2)
C18 Fe2 C14 C13 -74.43(10)
C15 Fe2 C14 C13 119.44(12)
C20 Fe2 C14 C13 -156.43(8)
C19 Fe2 C14 C13 -114.23(9)
C11 Fe2 C14 C13 82.11(9)
C12 Fe2 C14 C13 37.78(8)
C13 Fe2 C14 C15 -119.44(12)
C16 Fe2 C14 C15 52.80(15)
C17 Fe2 C14 C15 -168.43(19)
C18 Fe2 C14 C15 166.13(8)
C20 Fe2 C14 C15 84.13(9)
C19 Fe2 C14 C15 126.33(8)
C11 Fe2 C14 C15 -37.33(7)
C12 Fe2 C14 C15 -81.65(8)
C12 C11 C15 C14 0.27(14)
C1 C11 C15 C14 175.18(13)
Fe2 C11 C15 C14 -58.82(9)
C12 C11 C15 Fe2 59.09(9)
C1 C11 C15 Fe2 -126.00(14)
C13 C14 C15 C11 -0.07(16)
Fe2 C14 C15 C11 59.04(9)
C13 C14 C15 Fe2 -59.10(10)
C13 Fe2 C15 C11 -82.24(8)
C16 Fe2 C15 C11 85.24(9)
C14 Fe2 C15 C11 -119.84(11)
C17 Fe2 C15 C11 53.09(15)
C18 Fe2 C15 C11 -162.40(18)
C20 Fe2 C15 C11 127.59(8)
C19 Fe2 C15 C11 168.21(8)
C12 Fe2 C15 C11 -38.05(7)
C13 Fe2 C15 C14 37.60(8)
C16 Fe2 C15 C14 -154.93(8)
C17 Fe2 C15 C14 172.93(12)
C18 Fe2 C15 C14 -42.6(2)
C20 Fe2 C15 C14 -112.57(9)
C19 Fe2 C15 C14 -71.95(10)
C11 Fe2 C15 C14 119.84(11)
C12 Fe2 C15 C14 81.79(8)
C13 Fe2 C16 C17 -37.5(3)
C14 Fe2 C16 C17 164.28(11)
C18 Fe2 C16 C17 37.49(9)
C15 Fe2 C16 C17 -159.12(8)
C20 Fe2 C16 C17 119.12(12)
C19 Fe2 C16 C17 81.37(9)
C11 Fe2 C16 C17 -115.82(8)
C12 Fe2 C16 C17 -74.04(10)
C13 Fe2 C16 C20 -156.7(2)
C14 Fe2 C16 C20 45.16(16)
C17 Fe2 C16 C20 -119.12(12)
C18 Fe2 C16 C20 -81.63(9)
C15 Fe2 C16 C20 81.76(10)
C19 Fe2 C16 C20 -37.75(9)
C11 Fe2 C16 C20 125.06(9)
C12 Fe2 C16 C20 166.84(8)
C20 C16 C17 C18 0.27(15)
Fe2 C16 C17 C18 -59.34(10)
C20 C16 C17 Fe2 59.61(10)
C13 Fe2 C17 C18 -71.08(10)
C16 Fe2 C17 C18 119.49(12)
C14 Fe2 C17 C18 -32.4(2)
C15 Fe2 C17 C18 165.13(11)
C20 Fe2 C17 C18 81.67(9)
C19 Fe2 C17 C18 37.75(9)
C11 Fe2 C17 C18 -157.52(8)
C12 Fe2 C17 C18 -113.44(9)
C13 Fe2 C17 C16 169.43(8)
C14 Fe2 C17 C16 -151.88(19)
C18 Fe2 C17 C16 -119.49(12)
C15 Fe2 C17 C16 45.64(16)
C20 Fe2 C17 C16 -37.82(9)
C19 Fe2 C17 C16 -81.74(9)
C11 Fe2 C17 C16 83.00(9)
C12 Fe2 C17 C16 127.07(8)
C16 C17 C18 C19 -0.25(16)
Fe2 C17 C18 C19 -59.47(10)
C16 C17 C18 Fe2 59.22(10)
C13 Fe2 C18 C17 128.54(8)
C16 Fe2 C18 C17 -37.55(8)
C14 Fe2 C18 C17 169.82(8)
C15 Fe2 C18 C17 -157.08(18)
C20 Fe2 C18 C17 -81.50(9)
C19 Fe2 C18 C17 -119.19(12)
C11 Fe2 C18 C17 50.51(16)
C12 Fe2 C18 C17 85.45(9)
C13 Fe2 C18 C19 -112.27(9)
C16 Fe2 C18 C19 81.64(10)
C14 Fe2 C18 C19 -71.00(11)
C17 Fe2 C18 C19 119.19(12)
C15 Fe2 C18 C19 -37.9(2)
C20 Fe2 C18 C19 37.68(9)
C11 Fe2 C18 C19 169.69(12)
C12 Fe2 C18 C19 -155.37(9)
C17 C18 C19 C20 0.13(16)
Fe2 C18 C19 C20 -59.26(10)
C17 C18 C19 Fe2 59.39(10)
C13 Fe2 C19 C18 84.96(10)
C16 Fe2 C19 C18 -81.48(9)
C14 Fe2 C19 C18 127.20(9)
C17 Fe2 C19 C18 -37.65(9)
C15 Fe2 C19 C18 167.50(8)
C20 Fe2 C19 C18 -119.28(13)
C11 Fe2 C19 C18 -164.33(17)
C12 Fe2 C19 C18 52.75(16)
C13 Fe2 C19 C20 -155.76(9)
C16 Fe2 C19 C20 37.80(9)
C14 Fe2 C19 C20 -113.53(9)
C17 Fe2 C19 C20 81.63(9)
C18 Fe2 C19 C20 119.28(13)
C15 Fe2 C19 C20 -73.22(11)
C11 Fe2 C19 C20 -45.1(2)
C12 Fe2 C19 C20 172.03(11)
C17 C16 C20 C19 -0.19(16)
Fe2 C16 C20 C19 59.37(10)
C17 C16 C20 Fe2 -59.56(9)
C18 C19 C20 C16 0.04(16)
Fe2 C19 C20 C16 -59.19(10)
C18 C19 C20 Fe2 59.23(10)
C13 Fe2 C20 C16 168.66(11)
C14 Fe2 C20 C16 -158.23(8)
C17 Fe2 C20 C16 37.71(8)
C18 Fe2 C20 C16 81.46(9)
C15 Fe2 C20 C16 -115.42(9)
C19 Fe2 C20 C16 119.12(12)
C11 Fe2 C20 C16 -75.30(10)
C12 Fe2 C20 C16 -46.1(3)
C13 Fe2 C20 C19 49.53(16)
C16 Fe2 C20 C19 -119.12(12)
C14 Fe2 C20 C19 82.65(10)
C17 Fe2 C20 C19 -81.42(10)
C18 Fe2 C20 C19 -37.66(9)
C15 Fe2 C20 C19 125.46(9)
C11 Fe2 C20 C19 165.58(8)
C12 Fe2 C20 C19 -165.2(2)
C3 C2 C21 C22 -18.41(18)
C1 C2 C21 C22 164.08(13)
Fe1 C2 C21 C22 72.26(14)
C3 C2 C21 P1 108.75(13)
C1 C2 C21 P1 -68.76(15)
Fe1 C2 C21 P1 -160.58(8)
C31 P1 C21 C2 -64.73(10)
C23 P1 C21 C2 -171.16(9)
C31 P1 C21 C22 60.15(12)
C23 P1 C21 C22 -46.28(12)
C31 P1 C23 C24 -140.98(13)
C21 P1 C23 C24 -39.13(14)
C31 P1 C23 C28 46.48(14)
C21 P1 C23 C28 148.32(13)
C28 C23 C24 C25 -2.6(2)
P1 C23 C24 C25 -175.33(12)
C23 C24 C25 C26 -0.2(3)
C23 C24 C25 C29 -179.21(16)
C24 C25 C26 C27 2.4(3)
C29 C25 C26 C27 -178.57(18)
C25 C26 C27 C28 -1.8(3)
C25 C26 C27 C30 -179.18(19)
C26 C27 C28 C23 -0.9(3)
C30 C27 C28 C23 176.43(18)
C24 C23 C28 C27 3.1(2)
P1 C23 C28 C27 175.84(13)
C26 C25 C29 F2A 117.4(9)
C24 C25 C29 F2A -63.6(9)
C26 C25 C29 F3A -117.2(7)
C24 C25 C29 F3A 61.9(7)
C26 C25 C29 F2 -65.8(4)
C24 C25 C29 F2 113.3(3)
C26 C25 C29 F1A -1.0(7)
C24 C25 C29 F1A 178.0(7)
C26 C25 C29 F3 56.6(3)
C24 C25 C29 F3 -124.4(3)
C26 C25 C29 F1 174.0(2)
C24 C25 C29 F1 -6.9(3)
C26 C27 C30 F5A -69.0(13)
C28 C27 C30 F5A 113.6(13)
C26 C27 C30 F6A 49.2(13)
C28 C27 C30 F6A -128.2(13)
C26 C27 C30 F4A 168.5(17)
C28 C27 C30 F4A -8.9(17)
C26 C27 C30 F5 103.8(3)
C28 C27 C30 F5 -73.6(4)
C26 C27 C30 F4 -18.1(4)
C28 C27 C30 F4 164.5(4)
C26 C27 C30 F6 -137.7(3)
C28 C27 C30 F6 44.9(3)
C23 P1 C31 C36 -166.17(12)
C21 P1 C31 C36 89.02(12)
C23 P1 C31 C32 19.81(15)
C21 P1 C31 C32 -84.99(14)
C36 C31 C32 C33 0.2(2)
P1 C31 C32 C33 174.01(13)
C31 C32 C33 C34 -1.9(3)
C31 C32 C33 C37 179.41(19)
C32 C33 C34 C35 1.4(3)
C37 C33 C34 C35 -179.9(2)
C33 C34 C35 C36 0.7(3)
C33 C34 C35 C38 -179.44(17)
C34 C35 C36 C31 -2.3(2)
C38 C35 C36 C31 177.75(15)
C32 C31 C36 C35 1.9(2)
P1 C31 C36 C35 -172.58(12)
C32 C33 C37 F9 -56.1(3)
C34 C33 C37 F9 125.1(3)
C32 C33 C37 F8 60.7(3)
C34 C33 C37 F8 -118.0(3)
C32 C33 C37 F7 -179.5(2)
C34 C33 C37 F7 1.7(3)
C34 C35 C38 F11 123.38(18)
C36 C35 C38 F11 -56.7(2)
C34 C35 C38 F10 2.6(2)
C36 C35 C38 F10 -177.51(15)
C34 C35 C38 F12 -117.72(18)
C36 C35 C38 F12 62.2(2)
C12 P2 C39 C44 -119.09(11)
C45 P2 C39 C44 135.14(11)
C12 P2 C39 C40 58.98(13)
C45 P2 C39 C40 -46.79(13)
C44 C39 C40 C41 0.8(2)
P2 C39 C40 C41 -177.18(11)
C39 C40 C41 C42 0.0(2)
C40 C41 C42 C43 -0.8(2)
C41 C42 C43 C44 0.7(2)
C40 C39 C44 C43 -0.9(2)
P2 C39 C44 C43 177.22(12)
C42 C43 C44 C39 0.2(2)
C12 P2 C45 C46 36.62(14)
C39 P2 C45 C46 145.16(13)
C12 P2 C45 C50 -151.28(12)
C39 P2 C45 C50 -42.74(13)
C50 C45 C46 C47 1.9(2)
P2 C45 C46 C47 174.04(13)
C45 C46 C47 C48 -1.4(3)
C46 C47 C48 C49 -0.2(3)
C47 C48 C49 C50 1.1(3)
C48 C49 C50 C45 -0.6(3)
C46 C45 C50 C49 -1.0(2)
P2 C45 C50 C49 -173.35(13)
